data_7234519
loop_
_publ_author_name
'Zhiyong Yang'
'Wei Qin'
'Nelson L. C. Leung'
'Mathieu Arseneault'
'Jacky W. Y. Lam'
'Guodong Liang'
'Herman H. Y. Sung'
'Ian D. Williams'
'Ben Zhong Tang'

_publ_section_title
;
 A mechanistic study of AIE processes of TPE luminogens: intramolecular
 rotation vs. configurational isomerization
;
_journal_name_full 'Journal of Materials Chemistry C'
_journal_page_first 99
_journal_page_last 107
_journal_paper_doi 10.1039/C5TC02924D
_journal_volume 4
_journal_year 2016
_chemical_absolute_configuration .
_chemical_formula_moiety 'C28 H22 F2 O2'
_chemical_formula_sum 'C28 H22 F2 O2'
_chemical_formula_weight 428.46
_space_group_IT_number 4
_space_group_name_Hall 'P 2yb'
_space_group_name_H-M_alt 'P 1 21 1'
_symmetry_cell_setting monoclinic
_symmetry_space_group_name_H-M 'P 1 21 1'
_atom_sites_solution_hydrogens geom
_atom_sites_solution_primary direct
_atom_sites_solution_secondary difmap
_cell_angle_alpha 90.00
_cell_angle_beta 102.330(5)
_cell_angle_gamma 90.00
_cell_formula_units_Z 2
_cell_length_a 9.9658(5)
_cell_length_b 10.8639(5)
_cell_length_c 10.6141(5)
_cell_measurement_reflns_used 1491
_cell_measurement_temperature 173.00(14)
_cell_measurement_theta_max 28.4391
_cell_measurement_theta_min 3.1548
_cell_volume 1122.65(10)
_computing_cell_refinement
;
CrysAlisPro, Agilent Technologies,
Version 1.171.35.19 (release 27-10-2011 CrysAlis171 .NET)
(compiled Oct 27 2011,15:02:11)
;
_computing_data_collection
;
CrysAlisPro, Agilent Technologies,
Version 1.171.35.19 (release 27-10-2011 CrysAlis171 .NET)
(compiled Oct 27 2011,15:02:11)
;
_computing_data_reduction
;
CrysAlisPro, Agilent Technologies,
Version 1.171.35.19 (release 27-10-2011 CrysAlis171 .NET)
(compiled Oct 27 2011,15:02:11)
;
_computing_molecular_graphics
;
O. V. Dolomanov, L. J. Bourhis, R. J. Gildea, J. A. K. Howard and H. Puschmann,
OLEX2: a complete structure solution, refinement and analysis program.
J. Appl. Cryst. (2009). 42, 339-341.
;
_computing_publication_material
;
O. V. Dolomanov, L. J. Bourhis, R. J. Gildea, J. A. K. Howard and H. Puschmann,
OLEX2: a complete structure solution, refinement and analysis program.
J. Appl. Cryst. (2009). 42, 339-341.
;
_computing_structure_refinement
;
XL, G.M. Sheldrick, Acta Cryst.
(2008). A64, 112-122
;
_computing_structure_solution 'SHELXS-97 (Sheldrick, 1990)'
_diffrn_ambient_temperature 173.00(14)
_diffrn_detector_area_resol_mean 15.9578
_diffrn_measured_fraction_theta_full 0.997
_diffrn_measured_fraction_theta_max 0.996
_diffrn_measurement_details
;
#__ type_ start__ end____ width___ exp.time_
1 omega -58.00 50.00 1.0000 15.0000
omega____ theta____ kappa____ phi______ frames
- -22.9984 77.0000 0.0000 108

#__ type_ start__ end____ width___ exp.time_
2 omega -59.00 50.00 1.0000 15.0000
omega____ theta____ kappa____ phi______ frames
- -22.9984 77.0000 120.0000 109

#__ type_ start__ end____ width___ exp.time_
3 omega -58.00 50.00 1.0000 15.0000
omega____ theta____ kappa____ phi______ frames
- -22.9984 77.0000 -120.0000 108
;
_diffrn_measurement_device 'kappa diffractometer'
_diffrn_measurement_device_type 'Xcalibur, Sapphire3, Gemini ultra'
_diffrn_measurement_method '\w scans'
_diffrn_orient_matrix_UB_11 -0.0459937000
_diffrn_orient_matrix_UB_12 0.0068525000
_diffrn_orient_matrix_UB_13 -0.0605640000
_diffrn_orient_matrix_UB_21 -0.0554451000
_diffrn_orient_matrix_UB_22 -0.0179801000
_diffrn_orient_matrix_UB_23 0.0281334000
_diffrn_orient_matrix_UB_31 -0.0108989000
_diffrn_orient_matrix_UB_32 0.0623838000
_diffrn_orient_matrix_UB_33 0.0148242000
_diffrn_radiation_monochromator mirror
_diffrn_radiation_probe x-ray
_diffrn_radiation_type MoK\a
_diffrn_radiation_wavelength 0.7107
_diffrn_reflns_av_R_equivalents 0.0351
_diffrn_reflns_av_unetI/netI 0.0556
_diffrn_reflns_limit_h_max 12
_diffrn_reflns_limit_h_min -12
_diffrn_reflns_limit_k_max 13
_diffrn_reflns_limit_k_min -8
_diffrn_reflns_limit_l_max 12
_diffrn_reflns_limit_l_min -11
_diffrn_reflns_number 5546
_diffrn_reflns_theta_full 25.00
_diffrn_reflns_theta_max 25.50
_diffrn_reflns_theta_min 3.16
_diffrn_source 'sealed X-ray tube'
_diffrn_source_current 40
_diffrn_source_power 2.0
_diffrn_source_target Mo
_diffrn_source_voltage 50
_exptl_absorpt_coefficient_mu 0.090
_exptl_absorpt_correction_T_max 1.00000
_exptl_absorpt_correction_T_min 0.99417
_exptl_absorpt_correction_type multi-scan
_exptl_absorpt_process_details
;
CrysAlisPro, Agilent Technologies,
Version 1.171.35.19 (release 27-10-2011 CrysAlis171 .NET)
(compiled Oct 27 2011,15:02:11)
Empirical absorption correction using spherical harmonics,
implemented in SCALE3 ABSPACK scaling algorithm.
;
_exptl_crystal_colour colourless
_exptl_crystal_density_diffrn 1.267
_exptl_crystal_density_method 'not measured'
_exptl_crystal_description plate
_exptl_crystal_F_000 448
_exptl_crystal_size_max 0.38
_exptl_crystal_size_mid 0.28
_exptl_crystal_size_min 0.05
_refine_diff_density_max 0.172
_refine_diff_density_min -0.170
_refine_diff_density_rms 0.036
_refine_ls_abs_structure_details 'Flack H D (1983), Acta Cryst. A39, 876-881'
_refine_ls_abs_structure_Flack -0.6(13)
_refine_ls_extinction_method none
_refine_ls_goodness_of_fit_ref 1.003
_refine_ls_hydrogen_treatment constr
_refine_ls_matrix_type full
_refine_ls_number_parameters 291
_refine_ls_number_reflns 2867
_refine_ls_number_restraints 1
_refine_ls_restrained_S_all 1.003
_refine_ls_R_factor_all 0.0716
_refine_ls_R_factor_gt 0.0557
_refine_ls_shift/su_max 0.000
_refine_ls_shift/su_mean 0.000
_refine_ls_structure_factor_coef Fsqd
_refine_ls_weighting_details 'calc w=1/[\s^2^(Fo^2^)+(0.0362P)^2^+0.4354P] where P=(Fo^2^+2Fc^2^)/3'
_refine_ls_weighting_scheme calc
_refine_ls_wR_factor_gt 0.0975
_refine_ls_wR_factor_ref 0.1038
_reflns_number_gt 2402
_reflns_number_total 2867
_reflns_threshold_expression >2sigma(I)
_cod_data_source_file J-Mater-Chem-C-2016-4-99.cif
_cod_data_source_block zhiy4molt
_cod_depositor_comments
;
The following automatic conversions were performed:

data item '_symmetry_cell_setting' value 'Monoclinic' was changed to
'monoclinic' in accordance with the built-in table derived from the
CIF Core dictionary named 'cif_core.dic' version 2.4.5 last updated
on 2014-11-21.

Automatic conversion script
Id: cif_fix_values 6909 2019-04-08 15:41:33Z antanas 
;
_cod_original_cell_volume 1122.65(9)
_cod_original_sg_symbol_H-M P2(1)
_cod_database_code 7234519
_reflns_odcompleteness_completeness 99.67
_reflns_odcompleteness_iscentric 1
_reflns_odcompleteness_theta 26.32

loop_
_space_group_symop_id
_space_group_symop_operation_xyz
1 'x, y, z'
2 '-x, y+1/2, -z'

loop_
_atom_site_label
_atom_site_type_symbol
_atom_site_fract_x
_atom_site_fract_y
_atom_site_fract_z
_atom_site_U_iso_or_equiv
_atom_site_adp_type
_atom_site_occupancy
_atom_site_symmetry_multiplicity
_atom_site_calc_flag
_atom_site_refinement_flags
_atom_site_disorder_assembly
_atom_site_disorder_group
F1 F -0.1919(2) 0.3883(3) 0.1928(2) 0.0607(8) Uani 1 1 d . . .
F2 F 0.4779(2) 0.2699(2) 0.6046(2) 0.0537(7) Uani 1 1 d . . .
O1 O -0.5093(2) 0.7524(3) 0.8868(3) 0.0432(7) Uani 1 1 d . . .
O2 O 0.2253(3) 0.6574(3) 1.3091(2) 0.0411(7) Uani 1 1 d . . .
C1 C -0.0710(3) 0.5178(3) 0.7174(3) 0.0261(8) Uani 1 1 d . . .
C2 C 0.0558(4) 0.5027(3) 0.7903(3) 0.0275(8) Uani 1 1 d . . .
C10 C -0.5342(4) 0.7326(5) 1.0131(4) 0.0596(14) Uani 1 1 d . . .
H10A H -0.5599 0.6465 1.0218 0.089 Uiso 1 1 calc R . .
H10B H -0.6089 0.7864 1.0262 0.089 Uiso 1 1 calc R . .
H10C H -0.4507 0.7515 1.0777 0.089 Uiso 1 1 calc R . .
C11 C -0.1883(3) 0.5726(3) 0.7655(3) 0.0284(9) Uani 1 1 d . . .
C12 C -0.2175(4) 0.5433(3) 0.8851(3) 0.0300(9) Uani 1 1 d . . .
H12 H -0.1638 0.4826 0.9375 0.036 Uiso 1 1 calc R . .
C13 C -0.3235(4) 0.6009(4) 0.9291(4) 0.0328(9) Uani 1 1 d . . .
H13 H -0.3416 0.5792 1.0106 0.039 Uiso 1 1 calc R . .
C14 C -0.4025(4) 0.6894(4) 0.8547(4) 0.0331(9) Uani 1 1 d . . .
C15 C -0.3777(4) 0.7170(3) 0.7337(4) 0.0327(9) Uani 1 1 d . . .
H15 H -0.4337 0.7756 0.6803 0.039 Uiso 1 1 calc R . .
C16 C -0.2730(4) 0.6600(4) 0.6910(4) 0.0308(9) Uani 1 1 d . . .
H16 H -0.2575 0.6805 0.6083 0.037 Uiso 1 1 calc R . .
C20 C 0.3059(4) 0.5776(4) 1.4018(4) 0.0492(12) Uani 1 1 d . . .
H20A H 0.3927 0.5593 1.3764 0.074 Uiso 1 1 calc R . .
H20B H 0.2555 0.5008 1.4064 0.074 Uiso 1 1 calc R . .
H20C H 0.3249 0.6177 1.4865 0.074 Uiso 1 1 calc R . .
C21 C 0.1000(3) 0.5441(3) 0.9269(3) 0.0260(8) Uani 1 1 d . . .
C22 C 0.0728(3) 0.6628(3) 0.9682(3) 0.0274(8) Uani 1 1 d . . .
H22 H 0.0240 0.7200 0.9077 0.033 Uiso 1 1 calc R . .
C23 C 0.1161(4) 0.6966(3) 1.0950(3) 0.0306(9) Uani 1 1 d . . .
H23 H 0.0959 0.7768 1.1215 0.037 Uiso 1 1 calc R . .
C24 C 0.1888(4) 0.6152(4) 1.1849(4) 0.0306(9) Uani 1 1 d . . .
C25 C 0.2178(4) 0.4987(4) 1.1463(3) 0.0346(9) Uani 1 1 d . . .
H25 H 0.2675 0.4422 1.2071 0.041 Uiso 1 1 calc R . .
C26 C 0.1738(4) 0.4647(3) 1.0179(3) 0.0327(9) Uani 1 1 d . . .
H26 H 0.1949 0.3846 0.9919 0.039 Uiso 1 1 calc R . .
C31 C -0.1035(3) 0.4843(3) 0.5775(3) 0.0279(8) Uani 1 1 d . . .
C32 C -0.2163(4) 0.4109(4) 0.5260(3) 0.0338(9) Uani 1 1 d . . .
H32 H -0.2744 0.3832 0.5805 0.041 Uiso 1 1 calc R . .
C33 C -0.2462(4) 0.3771(4) 0.3970(4) 0.0417(10) Uani 1 1 d . . .
H33 H -0.3224 0.3257 0.3631 0.050 Uiso 1 1 calc R . .
C34 C -0.1629(4) 0.4200(4) 0.3203(4) 0.0400(10) Uani 1 1 d . . .
C35 C -0.0533(4) 0.4950(4) 0.3640(3) 0.0358(9) Uani 1 1 d . . .
H35 H 0.0015 0.5245 0.3073 0.043 Uiso 1 1 calc R . .
C36 C -0.0237(3) 0.5272(4) 0.4937(3) 0.0301(9) Uani 1 1 d . . .
H36 H 0.0523 0.5795 0.5258 0.036 Uiso 1 1 calc R . .
C41 C 0.1674(3) 0.4380(3) 0.7412(3) 0.0253(8) Uani 1 1 d . . .
C42 C 0.1528(4) 0.3184(3) 0.6938(3) 0.0306(9) Uani 1 1 d . . .
H42 H 0.0694 0.2754 0.6918 0.037 Uiso 1 1 calc R . .
C43 C 0.2576(4) 0.2609(4) 0.6493(3) 0.0306(9) Uani 1 1 d . . .
H43 H 0.2475 0.1789 0.6175 0.037 Uiso 1 1 calc R . .
C44 C 0.3763(4) 0.3255(4) 0.6523(3) 0.0324(9) Uani 1 1 d . . .
C45 C 0.3962(4) 0.4423(4) 0.6995(4) 0.0338(9) Uani 1 1 d . . .
H45 H 0.4801 0.4842 0.7007 0.041 Uiso 1 1 calc R . .
C46 C 0.2918(3) 0.4986(4) 0.7458(3) 0.0289(8) Uani 1 1 d . . .
H46 H 0.3050 0.5792 0.7811 0.035 Uiso 1 1 calc R . .

loop_
_atom_site_aniso_label
_atom_site_aniso_U_11
_atom_site_aniso_U_22
_atom_site_aniso_U_33
_atom_site_aniso_U_23
_atom_site_aniso_U_13
_atom_site_aniso_U_12
F1 0.0672(17) 0.087(2) 0.0275(13) -0.0204(13) 0.0097(12) -0.0069(16)
F2 0.0374(13) 0.0613(16) 0.0678(17) -0.0187(14) 0.0232(12) 0.0069(13)
O1 0.0320(15) 0.0536(19) 0.0467(18) -0.0102(15) 0.0147(13) 0.0090(15)
O2 0.0564(18) 0.0429(17) 0.0228(14) -0.0059(13) 0.0058(13) -0.0071(15)
C1 0.031(2) 0.023(2) 0.027(2) 0.0020(16) 0.0127(16) -0.0003(17)
C2 0.034(2) 0.0214(19) 0.029(2) -0.0016(16) 0.0114(16) -0.0004(17)
C10 0.044(3) 0.097(4) 0.043(3) -0.015(3) 0.019(2) 0.013(3)
C11 0.027(2) 0.031(2) 0.030(2) -0.0061(17) 0.0106(16) -0.0026(17)
C12 0.031(2) 0.029(2) 0.030(2) 0.0003(17) 0.0078(16) 0.0045(17)
C13 0.035(2) 0.040(2) 0.027(2) -0.0068(18) 0.0141(17) -0.0069(19)
C14 0.027(2) 0.032(2) 0.041(2) -0.0132(19) 0.0091(18) -0.0046(17)
C15 0.032(2) 0.028(2) 0.038(2) -0.0012(18) 0.0062(18) 0.0054(17)
C16 0.034(2) 0.033(2) 0.028(2) 0.0033(18) 0.0099(17) -0.0009(19)
C20 0.062(3) 0.056(3) 0.026(2) 0.002(2) 0.004(2) -0.012(2)
C21 0.030(2) 0.029(2) 0.0217(19) -0.0001(16) 0.0102(15) -0.0003(17)
C22 0.0298(19) 0.0262(19) 0.028(2) 0.0030(16) 0.0101(15) 0.0029(17)
C23 0.038(2) 0.025(2) 0.032(2) -0.0056(17) 0.0144(17) -0.0044(17)
C24 0.036(2) 0.035(2) 0.024(2) 0.0005(17) 0.0114(16) -0.0036(19)
C25 0.039(2) 0.036(2) 0.029(2) 0.0045(18) 0.0067(16) 0.0046(19)
C26 0.042(2) 0.029(2) 0.028(2) -0.0012(16) 0.0080(16) 0.0058(18)
C31 0.0258(19) 0.029(2) 0.0300(19) -0.0015(17) 0.0083(15) 0.0064(17)
C32 0.034(2) 0.040(2) 0.031(2) 0.0008(18) 0.0129(17) -0.0054(19)
C33 0.035(2) 0.047(3) 0.042(2) -0.011(2) 0.0067(19) -0.012(2)
C34 0.042(2) 0.054(3) 0.024(2) -0.009(2) 0.0080(18) 0.008(2)
C35 0.036(2) 0.050(3) 0.0234(19) 0.0020(19) 0.0114(16) 0.002(2)
C36 0.0250(19) 0.035(2) 0.030(2) -0.0002(17) 0.0057(15) 0.0000(18)
C41 0.0268(19) 0.032(2) 0.0164(17) 0.0013(15) 0.0023(14) 0.0027(17)
C42 0.031(2) 0.030(2) 0.031(2) -0.0038(17) 0.0067(16) -0.0014(18)
C43 0.038(2) 0.029(2) 0.0254(19) -0.0075(17) 0.0071(16) 0.0039(19)
C44 0.027(2) 0.043(2) 0.029(2) -0.0032(18) 0.0093(16) 0.0095(19)
C45 0.0233(19) 0.041(2) 0.037(2) -0.0019(19) 0.0050(16) -0.0056(18)
C46 0.031(2) 0.032(2) 0.0222(18) -0.0019(16) 0.0021(15) 0.0004(18)

loop_
_atom_type_symbol
_atom_type_description
_atom_type_scat_dispersion_real
_atom_type_scat_dispersion_imag
_atom_type_scat_source
C C 0.0033 0.0016 'International Tables Vol C Tables 4.2.6.8 and 6.1.1.4'
H H 0.0000 0.0000 'International Tables Vol C Tables 4.2.6.8 and 6.1.1.4'
F F 0.0171 0.0103 'International Tables Vol C Tables 4.2.6.8 and 6.1.1.4'
O O 0.0106 0.0060 'International Tables Vol C Tables 4.2.6.8 and 6.1.1.4'

loop_
_geom_angle_atom_site_label_1
_geom_angle_atom_site_label_2
_geom_angle_atom_site_label_3
_geom_angle
_geom_angle_site_symmetry_1
_geom_angle_site_symmetry_3
C14 O1 C10 117.3(3) . .
C24 O2 C20 117.2(3) . .
C2 C1 C11 124.0(3) . .
C2 C1 C31 121.3(3) . .
C11 C1 C31 114.6(3) . .
C1 C2 C21 124.7(3) . .
C1 C2 C41 122.3(3) . .
C21 C2 C41 113.0(3) . .
C12 C11 C1 123.3(3) . .
C16 C11 C1 119.9(3) . .
C16 C11 C12 116.8(3) . .
C13 C12 C11 121.5(3) . .
C14 C13 C12 120.1(3) . .
O1 C14 C13 125.8(4) . .
O1 C14 C15 115.0(3) . .
C13 C14 C15 119.1(3) . .
C16 C15 C14 120.4(4) . .
C15 C16 C11 122.0(3) . .
C22 C21 C2 122.8(3) . .
C26 C21 C2 119.6(3) . .
C26 C21 C22 117.6(3) . .
C23 C22 C21 120.6(3) . .
C22 C23 C24 120.8(4) . .
O2 C24 C23 116.2(3) . .
O2 C24 C25 124.3(3) . .
C25 C24 C23 119.5(3) . .
C24 C25 C26 119.5(4) . .
C21 C26 C25 121.9(4) . .
C32 C31 C1 121.0(3) . .
C32 C31 C36 117.6(3) . .
C36 C31 C1 121.4(3) . .
C33 C32 C31 121.6(3) . .
C34 C33 C32 118.1(4) . .
C33 C34 F1 118.6(4) . .
C33 C34 C35 123.2(4) . .
C35 C34 F1 118.2(3) . .
C34 C35 C36 118.2(3) . .
C35 C36 C31 121.3(4) . .
C42 C41 C2 122.3(3) . .
C42 C41 C46 118.5(3) . .
C46 C41 C2 119.1(3) . .
C43 C42 C41 121.1(3) . .
C44 C43 C42 118.2(3) . .
F2 C44 C43 118.0(3) . .
C45 C44 F2 119.1(3) . .
C45 C44 C43 122.9(3) . .
C44 C45 C46 118.7(3) . .
C45 C46 C41 120.6(4) . .

loop_
_geom_bond_atom_site_label_1
_geom_bond_atom_site_label_2
_geom_bond_distance
_geom_bond_site_symmetry_2
F1 C34 1.366(4) .
F2 C44 1.366(4) .
O1 C10 1.430(5) .
O1 C14 1.368(4) .
O2 C20 1.424(5) .
O2 C24 1.369(4) .
C1 C2 1.343(4) .
C1 C11 1.495(5) .
C1 C31 1.495(5) .
C2 C21 1.493(5) .
C2 C41 1.500(5) .
C11 C12 1.398(5) .
C11 C16 1.398(5) .
C12 C13 1.392(5) .
C13 C14 1.379(5) .
C14 C15 1.391(5) .
C15 C16 1.371(5) .
C21 C22 1.407(5) .
C21 C26 1.383(5) .
C22 C23 1.373(5) .
C23 C24 1.386(5) .
C24 C25 1.380(5) .
C25 C26 1.389(5) .
C31 C32 1.392(5) .
C31 C36 1.394(5) .
C32 C33 1.387(5) .
C33 C34 1.363(5) .
C34 C35 1.363(5) .
C35 C36 1.389(5) .
C41 C42 1.390(5) .
C41 C46 1.395(5) .
C42 C43 1.384(5) .
C43 C44 1.369(5) .
C44 C45 1.364(5) .
C45 C46 1.384(5) .

loop_
_geom_torsion_atom_site_label_1
_geom_torsion_atom_site_label_2
_geom_torsion_atom_site_label_3
_geom_torsion_atom_site_label_4
_geom_torsion
_geom_torsion_site_symmetry_1
_geom_torsion_site_symmetry_2
_geom_torsion_site_symmetry_3
_geom_torsion_site_symmetry_4
F1 C34 C35 C36 180.0(4) . . . .
F2 C44 C45 C46 179.0(3) . . . .
O1 C14 C15 C16 179.8(3) . . . .
O2 C24 C25 C26 178.9(3) . . . .
C1 C2 C21 C22 -48.1(5) . . . .
C1 C2 C21 C26 133.5(4) . . . .
C1 C2 C41 C42 -56.6(5) . . . .
C1 C2 C41 C46 124.8(4) . . . .
C1 C11 C12 C13 176.7(4) . . . .
C1 C11 C16 C15 -176.9(3) . . . .
C1 C31 C32 C33 -178.7(4) . . . .
C1 C31 C36 C35 179.4(3) . . . .
C2 C1 C11 C12 -43.2(5) . . . .
C2 C1 C11 C16 135.2(4) . . . .
C2 C1 C31 C32 129.9(4) . . . .
C2 C1 C31 C36 -51.3(5) . . . .
C2 C21 C22 C23 -179.8(3) . . . .
C2 C21 C26 C25 179.8(3) . . . .
C2 C41 C42 C43 -179.9(3) . . . .
C2 C41 C46 C45 -179.0(3) . . . .
C10 O1 C14 C13 5.7(5) . . . .
C10 O1 C14 C15 -176.6(4) . . . .
C11 C1 C2 C21 -3.4(6) . . . .
C11 C1 C2 C41 174.9(3) . . . .
C11 C1 C31 C32 -52.2(5) . . . .
C11 C1 C31 C36 126.5(4) . . . .
C11 C12 C13 C14 -0.2(6) . . . .
C12 C11 C16 C15 1.6(5) . . . .
C12 C13 C14 O1 179.9(3) . . . .
C12 C13 C14 C15 2.2(5) . . . .
C13 C14 C15 C16 -2.4(5) . . . .
C14 C15 C16 C11 0.4(6) . . . .
C16 C11 C12 C13 -1.7(5) . . . .
C20 O2 C24 C23 -177.0(3) . . . .
C20 O2 C24 C25 4.1(5) . . . .
C21 C2 C41 C42 121.9(4) . . . .
C21 C2 C41 C46 -56.6(4) . . . .
C21 C22 C23 C24 0.7(5) . . . .
C22 C21 C26 C25 1.2(5) . . . .
C22 C23 C24 O2 -179.1(3) . . . .
C22 C23 C24 C25 -0.1(5) . . . .
C23 C24 C25 C26 0.0(5) . . . .
C24 C25 C26 C21 -0.6(6) . . . .
C26 C21 C22 C23 -1.3(5) . . . .
C31 C1 C2 C21 174.2(4) . . . .
C31 C1 C2 C41 -7.4(5) . . . .
C31 C1 C11 C12 139.1(3) . . . .
C31 C1 C11 C16 -42.5(5) . . . .
C31 C32 C33 C34 -1.2(6) . . . .
C32 C31 C36 C35 -1.8(5) . . . .
C32 C33 C34 F1 -179.4(4) . . . .
C32 C33 C34 C35 -0.7(7) . . . .
C33 C34 C35 C36 1.3(6) . . . .
C34 C35 C36 C31 0.0(6) . . . .
C36 C31 C32 C33 2.5(6) . . . .
C41 C2 C21 C22 133.4(4) . . . .
C41 C2 C21 C26 -45.0(4) . . . .
C41 C42 C43 C44 -0.5(5) . . . .
C42 C41 C46 C45 2.4(5) . . . .
C42 C43 C44 F2 -178.0(3) . . . .
C42 C43 C44 C45 1.4(6) . . . .
C43 C44 C45 C46 -0.4(6) . . . .
C44 C45 C46 C41 -1.6(5) . . . .
C46 C41 C42 C43 -1.4(5) . . . .
